data_7200040
loop_
_publ_author_name
'Kendrick, John'
'Gourlay, Matthew D.'
'Neumann, Marcus A.'
'Leusen, Frank J. J.'

_publ_section_title
;
 Predicting spontaneous racemate resolution using recent developments in
 crystal structure prediction
;
_journal_issue 11
_journal_name_full CrystEngComm
_journal_page_first 2391
_journal_page_last 2399
_journal_paper_doi 10.1039/b909038j
_journal_volume 11
_journal_year 2009
_space_group_IT_number 33
_symmetry_cell_setting orthorhombic
_symmetry_Int_Tables_number 33
_symmetry_space_group_name_Hall 'P 2c -2n'
_symmetry_space_group_name_H-M 'P n a 21'
_cell_angle_alpha 90.000000
_cell_angle_beta 90.000000
_cell_angle_gamma 90.000000
_cell_length_a 13.312160
_cell_length_b 8.381295
_cell_length_c 11.095882
_cell_volume 1238.002
_cod_data_source_file 24HTP_racemic.cif
_cod_data_source_block 24HTP_R_8
_cod_original_sg_symbol_H-M 'P n a 2_1'
_cod_struct_determination_method theoretical
_cod_database_code 7200040

loop_
_symmetry_equiv_pos_site_id
_symmetry_equiv_pos_as_xyz
1 x,y,z
2 -x,-y,z+1/2
3 x+1/2,-y+1/2,z
4 -x+1/2,y+1/2,z+1/2

loop_
_atom_site_label
_atom_site_type_symbol
_atom_site_fract_x
_atom_site_fract_y
_atom_site_fract_z
C1 C 0.803633 0.711226 0.902944
C2 C 0.787782 0.725253 1.039346
C3 C 0.784278 0.906378 1.066448
N4 N 0.837612 0.972488 0.959573
C5 C 0.872328 0.851796 0.870252
O6 O 0.865116 1.119625 0.950630
C7 C 0.856607 0.914808 0.742764
C8 C 0.984066 0.817052 0.894647
C9 C 0.676848 0.970843 1.072307
C10 C 0.639026 1.082255 0.990205
H11 H 0.686636 1.126048 0.917702
C12 C 0.541509 1.141664 1.000168
H13 H 0.513847 1.230769 0.936873
C14 C 0.478915 1.090145 1.093957
O15 O 0.384027 1.146309 1.110414
C16 C 0.515329 0.976099 1.175569
H17 H 0.467222 0.937035 1.249200
C18 C 0.612774 0.917982 1.164497
H19 H 0.638987 0.830313 1.230059
C20 C 0.842702 0.948823 1.181511
H21 H 0.837024 0.596824 0.877200
H22 H 0.732023 0.724141 0.854811
H23 H 0.719184 0.665452 1.069382
H24 H 0.850827 0.670982 1.087828
H25 H 0.900811 1.023570 0.728254
H26 H 0.881211 0.824738 0.677540
H27 H 0.777112 0.940486 0.725772
H28 H 1.027127 0.928588 0.891589
H29 H 0.995588 0.761090 0.982905
H30 H 1.013379 0.736240 0.825469
H31 H 0.370466 1.236472 1.053287
H32 H 0.844885 1.077987 1.195858
H33 H 0.806214 0.893822 1.259769
H34 H 0.919899 0.903654 1.175828
